data_7113615
loop_
_publ_author_name
'Mizukami, Shin'
'Houjou, Hirohiko'
'Nagawa, Yoshinobu'
'Kanesato, Masatoshi'

_publ_section_title
;
 First helical zinc(II) complex with a salen ligand
;
_journal_coden_ASTM CHCOFS
_journal_issue 10
_journal_name_full
;
 Chemical Communications (Cambridge, United Kingdom)
;
_journal_page_first 1148
_journal_page_last 1149
_journal_paper_doi 10.1039/b301099f
_journal_year 2003
_chemical_formula_moiety 'C24 H32 N2 O2 Zn '
_chemical_formula_sum 'C24 H32 N2 O2 Zn'
_chemical_formula_weight 445.91
_chemical_name_common 'A zinc complex of bis((3-t-butylsalicylidene)-methylamine)'
_space_group_IT_number 14
_symmetry_cell_setting monoclinic
_symmetry_Int_Tables_number 14
_symmetry_space_group_name_Hall '-P 2yn'
_symmetry_space_group_name_H-M 'P 1 21/n 1'
_cell_angle_alpha 90
_cell_angle_beta 111.446(2)
_cell_angle_gamma 90
_cell_formula_units_Z 4
_cell_length_a 13.7768(5)
_cell_length_b 12.8301(5)
_cell_length_c 14.3708(6)
_cell_measurement_reflns_used 16158
_cell_measurement_temperature 193.2
_cell_measurement_theta_max 27.5
_cell_measurement_theta_min 2.2
_cell_volume 2364.28(16)
_computing_cell_refinement PROCESS-AUTO
_computing_data_collection PROCESS-AUTO
_computing_data_reduction 'teXsan Ver. 1.10'
_computing_publication_material 'teXsan Ver. 1.10'
_computing_structure_refinement 'teXsan Ver. 1.10'
_computing_structure_solution DirectMethod
_diffrn_measured_fraction_theta_full 0.9932
_diffrn_measured_fraction_theta_max 0.9932
_diffrn_measurement_device_type 'Rigaku RAXIS-RAPID Imaging Plate'
_diffrn_measurement_method \w
_diffrn_radiation_type 'Mo K\a'
_diffrn_radiation_wavelength 0.7107
_diffrn_reflns_av_R_equivalents 0.045
_diffrn_reflns_limit_h_max 17
_diffrn_reflns_limit_h_min 0
_diffrn_reflns_limit_k_max 16
_diffrn_reflns_limit_k_min 0
_diffrn_reflns_limit_l_max 17
_diffrn_reflns_limit_l_min -18
_diffrn_reflns_number 23471
_diffrn_reflns_theta_full 27.48
_diffrn_reflns_theta_max 27.48
_exptl_absorpt_coefficient_mu 1.059
_exptl_absorpt_correction_type none
_exptl_crystal_colour colorless
_exptl_crystal_density_diffrn 1.253
_exptl_crystal_density_method 'not measured'
_exptl_crystal_description prismatic
_exptl_crystal_preparation acetonitrile
_exptl_crystal_size_max 0.500
_exptl_crystal_size_mid 0.250
_exptl_crystal_size_min 0.120
_refine_diff_density_max 0.45
_refine_diff_density_min -0.44
_refine_ls_extinction_method none
_refine_ls_goodness_of_fit_ref 1.573
_refine_ls_hydrogen_treatment noref
_refine_ls_number_parameters 262
_refine_ls_number_reflns 3752
_refine_ls_R_factor_gt 0.0380
_refine_ls_shift/su_max 0.0004
_refine_ls_structure_factor_coef Fsqd
_refine_ls_weighting_details 'w = 1/[\s^2^(Fo^2^) + (0.01000(Max(Fo^2^,0) + 2Fc^2^)/3)^2^]'
_refine_ls_weighting_scheme calc
_refine_ls_wR_factor_ref 0.0677
_reflns_number_gt 3473
_reflns_number_total 5383
_reflns_threshold_expression F^2^>2.0\s(F^2^)
_cod_duplicate_entry 7103642
_cod_data_source_file b301099f.txt
_cod_data_source_block 2
_cod_original_cell_volume 2364.3(2)
_cod_original_formula_sum 'C24 H32 N2 O2 Zn '
_cod_database_code 7113615

loop_
_symmetry_equiv_pos_as_xyz
x,y,z
1/2-x,1/2+y,1/2-z
-x,-y,-z
1/2+x,1/2-y,1/2+z

loop_
_atom_site_label
_atom_site_type_symbol
_atom_site_fract_x
_atom_site_fract_y
_atom_site_fract_z
_atom_site_U_iso_or_equiv
_atom_site_adp_type
_atom_site_occupancy
_atom_site_calc_flag
Zn(1) Zn 0.75149(3) 0.30167(3) 0.77626(2) 0.03148(9) Uani 1.00 d
O(1) O 0.7869(1) 0.2474(2) 0.6694(1) 0.0334(6) Uani 1.00 d
O(2) O 0.7685(1) 0.2219(1) 0.8943(1) 0.0329(6) Uani 1.00 d
N(1) N 0.5997(2) 0.3175(2) 0.6986(2) 0.0371(8) Uani 1.00 d
N(2) N 0.8269(2) 0.4266(2) 0.8511(2) 0.0329(7) Uani 1.00 d
C(1) C 0.5301(2) 0.3501(3) 0.7489(3) 0.063(1) Uani 1.00 d
C(2) C 0.5614(2) 0.2963(3) 0.6049(2) 0.0386(9) Uani 1.00 d
C(3) C 0.6157(2) 0.2611(2) 0.5417(2) 0.0330(8) Uani 1.00 d
C(4) C 0.7244(2) 0.2382(2) 0.5755(2) 0.0304(8) Uani 1.00 d
C(5) C 0.7671(2) 0.2038(2) 0.5037(2) 0.0336(8) Uani 1.00 d
C(6) C 0.7000(3) 0.1955(3) 0.4042(2) 0.050(1) Uani 1.00 d
C(7) C 0.5941(3) 0.2189(3) 0.3725(2) 0.059(1) Uani 1.00 d
C(8) C 0.5528(2) 0.2508(3) 0.4400(2) 0.049(1) Uani 1.00 d
C(9) C 0.8838(2) 0.1779(3) 0.5361(2) 0.0404(10) Uani 1.00 d
C(10) C 0.9489(2) 0.2747(3) 0.5798(2) 0.047(1) Uani 1.00 d
C(11) C 0.9128(3) 0.0891(3) 0.6115(2) 0.053(1) Uani 1.00 d
C(12) C 0.9138(3) 0.1432(3) 0.4477(2) 0.066(1) Uani 1.00 d
C(13) C 0.8607(3) 0.5097(3) 0.8012(2) 0.053(1) Uani 1.00 d
C(14) C 0.8425(2) 0.4370(2) 0.9444(2) 0.0349(9) Uani 1.00 d
C(15) C 0.8148(2) 0.3656(2) 1.0089(2) 0.0312(9) Uani 1.00 d
C(16) C 0.7784(2) 0.2617(2) 0.9814(2) 0.0269(8) Uani 1.00 d
C(17) C 0.7526(2) 0.1991(3) 1.0517(2) 0.0310(8) Uani 1.00 d
C(18) C 0.7634(2) 0.2441(3) 1.1425(2) 0.043(1) Uani 1.00 d
C(19) C 0.7998(3) 0.3445(3) 1.1693(2) 0.052(1) Uani 1.00 d
C(20) C 0.8260(2) 0.4042(3) 1.1032(2) 0.046(1) Uani 1.00 d
C(21) C 0.7139(2) 0.0873(2) 1.0256(2) 0.0375(9) Uani 1.00 d
C(22) C 0.7949(3) 0.0210(3) 1.0028(2) 0.050(1) Uani 1.00 d
C(23) C 0.6103(2) 0.0870(3) 0.9359(2) 0.045(1) Uani 1.00 d
C(24) C 0.6941(3) 0.0331(3) 1.1128(2) 0.059(1) Uani 1.00 d
H(1) H 0.4861 0.3007 0.5732 0.0462 Uiso 1.00 calc
H(2) H 0.7306 0.1729 0.3555 0.0627 Uiso 1.00 calc
H(3) H 0.5527 0.2103 0.3025 0.0712 Uiso 1.00 calc
H(4) H 0.4774 0.2677 0.4166 0.0668 Uiso 1.00 calc
H(5) H 0.8779 0.5004 0.9772 0.0414 Uiso 1.00 calc
H(6) H 0.7448 0.2011 1.1903 0.0477 Uiso 1.00 calc
H(7) H 0.8068 0.3702 1.2355 0.0592 Uiso 1.00 calc
H(8) H 0.8535 0.4758 1.1213 0.0556 Uiso 1.00 calc
H(9) H 0.5685 0.3651 0.8190 0.0754 Uiso 1.00 calc
H(10) H 0.4930 0.4136 0.7201 0.0754 Uiso 1.00 calc
H(11) H 0.4790 0.2985 0.7459 0.0754 Uiso 1.00 calc
H(12) H 1.0227 0.2607 0.5993 0.0538 Uiso 1.00 calc
H(13) H 0.9322 0.3287 0.5295 0.0538 Uiso 1.00 calc
H(14) H 0.9366 0.3008 0.6360 0.0538 Uiso 1.00 calc
H(15) H 0.8985 0.1079 0.6712 0.0569 Uiso 1.00 calc
H(16) H 0.8733 0.0282 0.5844 0.0569 Uiso 1.00 calc
H(17) H 0.9855 0.0718 0.6341 0.0569 Uiso 1.00 calc
H(18) H 0.8746 0.0802 0.4169 0.0744 Uiso 1.00 calc
H(19) H 0.8942 0.1953 0.3957 0.0744 Uiso 1.00 calc
H(20) H 0.9854 0.1278 0.4651 0.0744 Uiso 1.00 calc
H(21) H 0.9342 0.5242 0.8335 0.0641 Uiso 1.00 calc
H(22) H 0.8454 0.4965 0.7333 0.0641 Uiso 1.00 calc
H(23) H 0.8254 0.5757 0.8059 0.0641 Uiso 1.00 calc
H(24) H 0.7720 -0.0479 0.9824 0.0585 Uiso 1.00 calc
H(25) H 0.8130 0.0521 0.9484 0.0585 Uiso 1.00 calc
H(26) H 0.8608 0.0165 1.0591 0.0585 Uiso 1.00 calc
H(27) H 0.5558 0.1253 0.9484 0.0532 Uiso 1.00 calc
H(28) H 0.6157 0.1187 0.8758 0.0532 Uiso 1.00 calc
H(29) H 0.5826 0.0174 0.9152 0.0532 Uiso 1.00 calc
H(30) H 0.6452 0.0701 1.1322 0.0734 Uiso 1.00 calc
H(31) H 0.6697 -0.0372 1.0960 0.0734 Uiso 1.00 calc
H(32) H 0.7585 0.0278 1.1719 0.0734 Uiso 1.00 calc

loop_
_atom_site_aniso_label
_atom_site_aniso_U_11
_atom_site_aniso_U_22
_atom_site_aniso_U_33
_atom_site_aniso_U_12
_atom_site_aniso_U_13
_atom_site_aniso_U_23
Zn(1) 0.0305(2) 0.0404(2) 0.0251(2) -0.0016(2) 0.0120(1) -0.0042(2)
O(1) 0.032(1) 0.048(1) 0.021(1) 0.002(1) 0.0101(9) -0.003(1)
O(2) 0.043(1) 0.035(1) 0.026(1) -0.005(1) 0.0185(9) -0.0066(9)
N(1) 0.028(1) 0.044(2) 0.040(2) 0.001(1) 0.013(1) -0.008(1)
N(2) 0.035(1) 0.030(2) 0.035(1) 0.000(1) 0.015(1) 0.003(1)
C(1) 0.032(2) 0.088(3) 0.072(3) 0.005(2) 0.025(2) -0.026(2)
C(2) 0.025(1) 0.038(2) 0.047(2) 0.000(2) 0.007(1) -0.001(2)
C(3) 0.033(2) 0.034(2) 0.028(2) -0.006(1) 0.006(1) -0.003(1)
C(4) 0.040(2) 0.025(2) 0.027(2) -0.002(2) 0.013(1) 0.002(1)
C(5) 0.047(2) 0.032(2) 0.024(1) -0.004(2) 0.015(1) -0.002(2)
C(6) 0.069(2) 0.059(2) 0.027(2) -0.003(2) 0.021(2) -0.005(2)
C(7) 0.064(2) 0.078(3) 0.020(2) -0.012(2) 0.000(2) -0.006(2)
C(8) 0.046(2) 0.055(2) 0.036(2) -0.008(2) 0.002(2) 0.000(2)
C(9) 0.056(2) 0.040(2) 0.037(2) 0.004(2) 0.030(2) 0.000(2)
C(10) 0.042(2) 0.060(3) 0.044(2) 0.005(2) 0.022(2) 0.004(2)
C(11) 0.058(2) 0.045(2) 0.064(2) 0.016(2) 0.033(2) 0.008(2)
C(12) 0.083(3) 0.078(3) 0.056(2) 0.011(2) 0.048(2) -0.009(2)
C(13) 0.066(2) 0.047(2) 0.050(2) -0.008(2) 0.027(2) 0.004(2)
C(14) 0.038(2) 0.028(2) 0.035(2) -0.003(2) 0.009(2) -0.007(2)
C(15) 0.037(2) 0.030(2) 0.024(2) 0.004(2) 0.008(1) -0.002(1)
C(16) 0.026(1) 0.033(2) 0.020(1) 0.005(1) 0.007(1) -0.001(1)
C(17) 0.032(2) 0.035(2) 0.026(2) 0.006(2) 0.011(1) 0.001(2)
C(18) 0.058(2) 0.048(2) 0.026(2) 0.007(2) 0.019(2) 0.004(2)
C(19) 0.084(3) 0.050(2) 0.023(2) 0.005(2) 0.019(2) -0.010(2)
C(20) 0.066(2) 0.035(2) 0.032(2) 0.002(2) 0.012(2) -0.005(2)
C(21) 0.046(2) 0.035(2) 0.035(2) -0.003(2) 0.020(2) 0.003(2)
C(22) 0.060(2) 0.034(2) 0.054(2) 0.004(2) 0.019(2) -0.002(2)
C(23) 0.044(2) 0.051(2) 0.043(2) -0.013(2) 0.019(2) -0.007(2)
C(24) 0.078(3) 0.055(2) 0.046(2) -0.014(2) 0.025(2) 0.005(2)

loop_
_atom_type_symbol
_atom_type_description
_atom_type_scat_dispersion_real
_atom_type_scat_dispersion_imag
_atom_type_scat_source
C C 0.003 0.002
;International Tables for Crystallography
(1992, Vol. C, Tables 4.2.6.8 and 6.1.1.1)
;
H H 0.000 0.000
;International Tables for Crystallography
(1992, Vol. C, Table 6.1.1.2)
;
O O 0.011 0.006
;International Tables for Crystallography
(1992, Vol. C, Tables 4.2.6.8 and 6.1.1.1)
;
N N 0.006 0.003
;International Tables for Crystallography
(1992, Vol. C, Tables 4.2.6.8 and 6.1.1.1)
;
Zn Zn 0.284 1.430
;International Tables for Crystallography
(1992, Vol. C, Tables 4.2.6.8 and 6.1.1.1)
;

loop_
_geom_angle_atom_site_label_1
_geom_angle_atom_site_label_2
_geom_angle_atom_site_label_3
_geom_angle
_geom_angle_site_symmetry_2
_geom_angle_site_symmetry_3
_geom_angle_publ_flag
O(1) Zn(1) O(2) 122.20(8) 1_555 1_555 yes
O(1) Zn(1) N(1) 96.41(8) 1_555 1_555 yes
O(1) Zn(1) N(2) 119.43(9) 1_555 1_555 yes
O(2) Zn(1) N(1) 108.29(9) 1_555 1_555 yes
O(2) Zn(1) N(2) 94.62(8) 1_555 1_555 yes
N(1) Zn(1) N(2) 116.97(10) 1_555 1_555 yes
Zn(1) O(1) C(4) 126.6(2) 1_555 1_555 yes
Zn(1) O(2) C(16) 124.8(2) 1_555 1_555 yes
Zn(1) N(1) C(1) 120.0(2) 1_555 1_555 yes
Zn(1) N(1) C(2) 120.8(2) 1_555 1_555 yes
C(1) N(1) C(2) 119.2(2) 1_555 1_555 yes
Zn(1) N(2) C(13) 121.3(2) 1_555 1_555 yes
Zn(1) N(2) C(14) 120.1(2) 1_555 1_555 yes
C(13) N(2) C(14) 118.5(3) 1_555 1_555 yes
N(1) C(2) C(3) 128.1(3) 1_555 1_555 yes
C(2) C(3) C(4) 124.8(3) 1_555 1_555 yes
C(2) C(3) C(8) 114.8(3) 1_555 1_555 yes
C(4) C(3) C(8) 120.4(3) 1_555 1_555 yes
O(1) C(4) C(3) 122.9(2) 1_555 1_555 yes
O(1) C(4) C(5) 118.8(3) 1_555 1_555 yes
C(3) C(4) C(5) 118.3(3) 1_555 1_555 yes
C(4) C(5) C(6) 118.0(3) 1_555 1_555 yes
C(4) C(5) C(9) 120.5(2) 1_555 1_555 yes
C(6) C(5) C(9) 121.5(3) 1_555 1_555 yes
C(5) C(6) C(7) 122.8(3) 1_555 1_555 yes
C(6) C(7) C(8) 119.7(3) 1_555 1_555 yes
C(3) C(8) C(7) 120.8(3) 1_555 1_555 yes
C(5) C(9) C(10) 110.0(3) 1_555 1_555 yes
C(5) C(9) C(11) 110.5(2) 1_555 1_555 yes
C(5) C(9) C(12) 112.3(3) 1_555 1_555 yes
C(10) C(9) C(11) 110.8(3) 1_555 1_555 yes
C(10) C(9) C(12) 106.3(3) 1_555 1_555 yes
C(11) C(9) C(12) 106.9(3) 1_555 1_555 yes
N(2) C(14) C(15) 128.2(3) 1_555 1_555 yes
C(14) C(15) C(16) 124.1(3) 1_555 1_555 yes
C(14) C(15) C(20) 115.7(3) 1_555 1_555 yes
C(16) C(15) C(20) 120.2(3) 1_555 1_555 yes
O(2) C(16) C(15) 122.1(3) 1_555 1_555 yes
O(2) C(16) C(17) 119.2(3) 1_555 1_555 yes
C(15) C(16) C(17) 118.7(3) 1_555 1_555 yes
C(16) C(17) C(18) 117.5(3) 1_555 1_555 yes
C(16) C(17) C(21) 120.4(2) 1_555 1_555 yes
C(18) C(17) C(21) 122.1(3) 1_555 1_555 yes
C(17) C(18) C(19) 123.6(3) 1_555 1_555 yes
C(18) C(19) C(20) 119.3(3) 1_555 1_555 yes
C(15) C(20) C(19) 120.7(3) 1_555 1_555 yes
C(17) C(21) C(22) 111.0(2) 1_555 1_555 yes
C(17) C(21) C(23) 110.0(3) 1_555 1_555 yes
C(17) C(21) C(24) 111.9(3) 1_555 1_555 yes
C(22) C(21) C(23) 110.2(3) 1_555 1_555 yes
C(22) C(21) C(24) 106.4(3) 1_555 1_555 yes
C(23) C(21) C(24) 107.2(3) 1_555 1_555 yes

loop_
_geom_bond_atom_site_label_1
_geom_bond_atom_site_label_2
_geom_bond_distance
_geom_bond_publ_flag
Zn(1) O(1) 1.905(2) yes
Zn(1) O(2) 1.921(2) yes
Zn(1) N(1) 1.988(2) yes
Zn(1) N(2) 1.997(2) yes
O(1) C(4) 1.313(3) yes
O(2) C(16) 1.312(3) yes
N(1) C(1) 1.457(3) yes
N(1) C(2) 1.284(3) yes
N(2) C(13) 1.454(4) yes
N(2) C(14) 1.285(3) yes
C(2) C(3) 1.444(4) yes
C(3) C(4) 1.426(4) yes
C(3) C(8) 1.407(4) yes
C(4) C(5) 1.432(3) yes
C(5) C(6) 1.394(4) yes
C(5) C(9) 1.537(4) yes
C(6) C(7) 1.393(4) yes
C(7) C(8) 1.354(4) yes
C(9) C(10) 1.526(4) yes
C(9) C(11) 1.522(4) yes
C(9) C(12) 1.539(4) yes
C(14) C(15) 1.449(4) yes
C(15) C(16) 1.428(4) yes
C(15) C(20) 1.398(4) yes
C(16) C(17) 1.434(4) yes
C(17) C(18) 1.384(4) yes
C(17) C(21) 1.528(4) yes
C(18) C(19) 1.385(4) yes
C(19) C(20) 1.367(4) yes
C(21) C(22) 1.531(4) yes
C(21) C(23) 1.534(4) yes
C(21) C(24) 1.541(4) yes

loop_
_geom_contact_atom_site_label_1
_geom_contact_atom_site_label_2
_geom_contact_distance
_geom_contact_site_symmetry_2
C(1) C(11) 3.591(5) 2_656

loop_
_geom_torsion_atom_site_label_1
_geom_torsion_atom_site_label_2
_geom_torsion_atom_site_label_3
_geom_torsion_atom_site_label_4
_geom_torsion
_geom_torsion_site_symmetry_1
_geom_torsion_site_symmetry_2
_geom_torsion_site_symmetry_3
_geom_torsion_site_symmetry_4
_geom_torsion_publ_flag
Zn(1) O(1) C(4) C(3) -5.2(4) 1_555 1_555 1_555 1_555 yes
Zn(1) O(1) C(4) C(5) 174.8(2) 1_555 1_555 1_555 1_555 yes
Zn(1) O(2) C(16) C(15) -23.1(3) 1_555 1_555 1_555 1_555 yes
Zn(1) O(2) C(16) C(17) 157.2(2) 1_555 1_555 1_555 1_555 yes
Zn(1) N(1) C(2) C(3) -0.9(5) 1_555 1_555 1_555 1_555 yes
Zn(1) N(2) C(14) C(15) 2.3(4) 1_555 1_555 1_555 1_555 yes
O(1) Zn(1) O(2) C(16) 156.9(2) 1_555 1_555 1_555 1_555 yes
O(1) Zn(1) N(1) C(1) 174.9(2) 1_555 1_555 1_555 1_555 yes
O(1) Zn(1) N(1) C(2) -2.9(3) 1_555 1_555 1_555 1_555 yes
O(1) Zn(1) N(2) C(13) 35.1(2) 1_555 1_555 1_555 1_555 yes
O(1) Zn(1) N(2) C(14) -147.9(2) 1_555 1_555 1_555 1_555 yes
O(1) C(4) C(3) C(2) -0.1(5) 1_555 1_555 1_555 1_555 yes
O(1) C(4) C(3) C(8) 179.4(3) 1_555 1_555 1_555 1_555 yes
O(1) C(4) C(5) C(6) -179.3(3) 1_555 1_555 1_555 1_555 yes
O(1) C(4) C(5) C(9) 0.1(4) 1_555 1_555 1_555 1_555 yes
O(2) Zn(1) O(1) C(4) 122.4(2) 1_555 1_555 1_555 1_555 yes
O(2) Zn(1) N(1) C(1) 47.9(3) 1_555 1_555 1_555 1_555 yes
O(2) Zn(1) N(1) C(2) -129.9(2) 1_555 1_555 1_555 1_555 yes
O(2) Zn(1) N(2) C(13) 166.4(2) 1_555 1_555 1_555 1_555 yes
O(2) Zn(1) N(2) C(14) -16.7(2) 1_555 1_555 1_555 1_555 yes
O(2) C(16) C(15) C(14) 1.0(4) 1_555 1_555 1_555 1_555 yes
O(2) C(16) C(15) C(20) -178.8(3) 1_555 1_555 1_555 1_555 yes
O(2) C(16) C(17) C(18) -179.6(2) 1_555 1_555 1_555 1_555 yes
O(2) C(16) C(17) C(21) 0.0(4) 1_555 1_555 1_555 1_555 yes
N(1) Zn(1) O(1) C(4) 6.0(2) 1_555 1_555 1_555 1_555 yes
N(1) Zn(1) O(2) C(16) -92.8(2) 1_555 1_555 1_555 1_555 yes
N(1) Zn(1) N(2) C(13) -80.4(2) 1_555 1_555 1_555 1_555 yes
N(1) Zn(1) N(2) C(14) 96.5(2) 1_555 1_555 1_555 1_555 yes
N(1) C(2) C(3) C(4) 3.5(6) 1_555 1_555 1_555 1_555 yes
N(1) C(2) C(3) C(8) -176.1(3) 1_555 1_555 1_555 1_555 yes
N(2) Zn(1) O(1) C(4) -119.9(2) 1_555 1_555 1_555 1_555 yes
N(2) Zn(1) O(2) C(16) 27.6(2) 1_555 1_555 1_555 1_555 yes
N(2) Zn(1) N(1) C(1) -57.4(3) 1_555 1_555 1_555 1_555 yes
N(2) Zn(1) N(1) C(2) 124.8(3) 1_555 1_555 1_555 1_555 yes
N(2) C(14) C(15) C(16) 10.1(5) 1_555 1_555 1_555 1_555 yes
N(2) C(14) C(15) C(20) -170.1(3) 1_555 1_555 1_555 1_555 yes
C(1) N(1) C(2) C(3) -178.7(3) 1_555 1_555 1_555 1_555 yes
C(2) C(3) C(4) C(5) 179.9(3) 1_555 1_555 1_555 1_555 yes
C(2) C(3) C(8) C(7) 179.6(3) 1_555 1_555 1_555 1_555 yes
C(3) C(4) C(5) C(6) 0.7(4) 1_555 1_555 1_555 1_555 yes
C(3) C(4) C(5) C(9) -179.9(3) 1_555 1_555 1_555 1_555 yes
C(3) C(8) C(7) C(6) 0.4(6) 1_555 1_555 1_555 1_555 yes
C(4) C(3) C(8) C(7) 0.1(5) 1_555 1_555 1_555 1_555 yes
C(4) C(5) C(6) C(7) -0.2(5) 1_555 1_555 1_555 1_555 yes
C(4) C(5) C(9) C(10) -61.5(4) 1_555 1_555 1_555 1_555 yes
C(4) C(5) C(9) C(11) 61.2(4) 1_555 1_555 1_555 1_555 yes
C(4) C(5) C(9) C(12) -179.6(3) 1_555 1_555 1_555 1_555 yes
C(5) C(4) C(3) C(8) -0.6(5) 1_555 1_555 1_555 1_555 yes
C(5) C(6) C(7) C(8) -0.3(6) 1_555 1_555 1_555 1_555 yes
C(6) C(5) C(9) C(10) 117.9(3) 1_555 1_555 1_555 1_555 yes
C(6) C(5) C(9) C(11) -119.5(3) 1_555 1_555 1_555 1_555 yes
C(6) C(5) C(9) C(12) -0.2(4) 1_555 1_555 1_555 1_555 yes
C(7) C(6) C(5) C(9) -179.6(3) 1_555 1_555 1_555 1_555 yes
C(13) N(2) C(14) C(15) 179.3(3) 1_555 1_555 1_555 1_555 yes
C(14) C(15) C(16) C(17) -179.4(3) 1_555 1_555 1_555 1_555 yes
C(14) C(15) C(20) C(19) 178.4(3) 1_555 1_555 1_555 1_555 yes
C(15) C(16) C(17) C(18) 0.8(4) 1_555 1_555 1_555 1_555 yes
C(15) C(16) C(17) C(21) -179.7(2) 1_555 1_555 1_555 1_555 yes
C(15) C(20) C(19) C(18) 1.0(5) 1_555 1_555 1_555 1_555 yes
C(16) C(15) C(20) C(19) -1.8(5) 1_555 1_555 1_555 1_555 yes
C(16) C(17) C(18) C(19) -1.5(5) 1_555 1_555 1_555 1_555 yes
C(16) C(17) C(21) C(22) 59.4(3) 1_555 1_555 1_555 1_555 yes
C(16) C(17) C(21) C(23) -62.7(3) 1_555 1_555 1_555 1_555 yes
C(16) C(17) C(21) C(24) 178.2(3) 1_555 1_555 1_555 1_555 yes
C(17) C(16) C(15) C(20) 0.8(4) 1_555 1_555 1_555 1_555 yes
C(17) C(18) C(19) C(20) 0.6(5) 1_555 1_555 1_555 1_555 yes
C(18) C(17) C(21) C(22) -121.0(3) 1_555 1_555 1_555 1_555 yes
C(18) C(17) C(21) C(23) 116.8(3) 1_555 1_555 1_555 1_555 yes
C(18) C(17) C(21) C(24) -2.3(4) 1_555 1_555 1_555 1_555 yes
C(19) C(18) C(17) C(21) 178.9(3) 1_555 1_555 1_555 1_555 yes
